data_7248703
loop_
_publ_author_name
'Cao, Yun-Fei'
'Lin, Yu-Jin'
'Li, Xin-Xiong'
'Sun, Yan-Qiong'
'Zheng, Shou-Tian'

_publ_section_title
;
 Two resistance-switchable hybrid polyoxotantalates based on {Co2Ta12}
 clusters
;
_journal_issue 26
_journal_name_full CrystEngComm
_journal_page_first 3527
_journal_page_last 3534
_journal_paper_doi 10.1039/D4CE00319E
_journal_volume 26
_journal_year 2024
_chemical_formula_moiety 'C4 H4 Co2 N4 O38 Ta12, 2(C6 H6 Co N6), Na2 O10, 9(O)'
_chemical_formula_sum 'C16 H90 Co4 N16 Na2 O58 Ta12'
_chemical_formula_weight 3888.13
_chemical_name_systematic 1
_space_group_crystal_system monoclinic
_space_group_IT_number 15
_space_group_name_Hall '-C 2yc'
_space_group_name_H-M_alt 'C 1 2/c 1'
_atom_sites_solution_hydrogens geom
_atom_sites_solution_primary dual
_audit_creation_date 2024-03-25
_audit_creation_method
;
Olex2 1.5
(compiled 2022.04.07 svn.rca3783a0 for OlexSys, GUI svn.r6498)
;
_audit_update_record
;
2024-03-25 deposited with the CCDC.	2024-05-27 downloaded from the CCDC.
;
_cell_angle_alpha 90
_cell_angle_beta 132.465(2)
_cell_angle_gamma 90
_cell_formula_units_Z 4
_cell_length_a 27.025(5)
_cell_length_b 30.658(6)
_cell_length_c 18.995(4)
_cell_measurement_reflns_used 9914
_cell_measurement_temperature 170
_cell_measurement_theta_max 25.29
_cell_measurement_theta_min 2.37
_cell_volume 11610(4)
_computing_cell_refinement 'SAINT v8.34A (Bruker, 2013)'
_computing_data_reduction 'SAINT v8.34A (Bruker, 2013)'
_computing_molecular_graphics 'Olex2 1.5 (Dolomanov et al., 2009)'
_computing_publication_material 'Olex2 1.5 (Dolomanov et al., 2009)'
_computing_structure_refinement 'SHELXL 2018/3 (Sheldrick, 2015)'
_computing_structure_solution 'SHELXT 2018/2 (Sheldrick, 2018)'
_diffrn_ambient_temperature 170
_diffrn_measured_fraction_theta_full 0.998
_diffrn_measured_fraction_theta_max 0.998
_diffrn_measurement_device_type 'CCD area detector'
_diffrn_measurement_method 'phi and omega scans'
_diffrn_radiation_monochromator graphite
_diffrn_radiation_type MoK\a
_diffrn_radiation_wavelength 0.71073
_diffrn_reflns_av_R_equivalents 0.0297
_diffrn_reflns_av_unetI/netI 0.0366
_diffrn_reflns_Laue_measured_fraction_full 0.998
_diffrn_reflns_Laue_measured_fraction_max 0.998
_diffrn_reflns_limit_h_max 28
_diffrn_reflns_limit_h_min -32
_diffrn_reflns_limit_k_max 36
_diffrn_reflns_limit_k_min -22
_diffrn_reflns_limit_l_max 22
_diffrn_reflns_limit_l_min -16
_diffrn_reflns_number 29258
_diffrn_reflns_point_group_measured_fraction_full 0.998
_diffrn_reflns_point_group_measured_fraction_max 0.998
_diffrn_reflns_theta_full 25.027
_diffrn_reflns_theta_max 25.027
_diffrn_reflns_theta_min 1.218
_diffrn_source_current 30.0
_diffrn_source_power 1.5
_diffrn_source_voltage 50.0
_exptl_absorpt_coefficient_mu 11.890
_exptl_absorpt_correction_T_max 0.7452
_exptl_absorpt_correction_T_min 0.4484
_exptl_absorpt_correction_type multi-scan
_exptl_absorpt_process_details
;
SADABS-2014/5 (Bruker,2014/5) was used for absorption correction.
wR2(int) was 0.1044 before and 0.0411 after correction.
The Ratio of minimum to maximum transmission is 0.6017.
The \l/2 correction factor is 0.00150.
;
_exptl_crystal_colour 'clear greenish green'
_exptl_crystal_colour_lustre clear
_exptl_crystal_colour_modifier greenish
_exptl_crystal_colour_primary green
_exptl_crystal_density_diffrn 2.224
_exptl_crystal_description block
_exptl_crystal_F_000 7072
_exptl_crystal_size_max 0.1
_exptl_crystal_size_mid 0.04
_exptl_crystal_size_min 0.03
_refine_diff_density_max 2.786
_refine_diff_density_min -1.238
_refine_diff_density_rms 0.228
_refine_ls_extinction_method none
_refine_ls_goodness_of_fit_ref 1.064
_refine_ls_hydrogen_treatment constr
_refine_ls_matrix_type full
_refine_ls_number_parameters 468
_refine_ls_number_reflns 10260
_refine_ls_number_restraints 163
_refine_ls_restrained_S_all 1.080
_refine_ls_R_factor_all 0.0458
_refine_ls_R_factor_gt 0.0364
_refine_ls_shift/su_max 0.001
_refine_ls_shift/su_mean 0.000
_refine_ls_structure_factor_coef Fsqd
_refine_ls_weighting_details 'w=1/[\s^2^(Fo^2^)+(0.0521P)^2^+165.4357P] where P=(Fo^2^+2Fc^2^)/3'
_refine_ls_weighting_scheme calc
_refine_ls_wR_factor_gt 0.0972
_refine_ls_wR_factor_ref 0.1040
_reflns_Friedel_coverage 0.000
_reflns_number_gt 8322
_reflns_number_total 10260
_reflns_threshold_expression 'I > 2\s(I)'
_cod_data_source_file d4ce00319e2.cif
_cod_data_source_block 1
_cod_depositor_comments 'Adding full bibliography for 7248703--7248704.cif.'
_cod_database_code 7248703
_shelx_shelxl_version_number 2018/3
_shelx_space_group_comment
;
The symmetry employed for this shelxl refinement is uniquely defined
by the following loop, which should always be used as a source of
symmetry information in preference to the above space-group names.
They are only intended as comments.
;
_shelx_estimated_absorpt_t_max 0.717
_shelx_estimated_absorpt_t_min 0.383
_olex2_refinement_description
;
1. Fixed Uiso
 At 1.2 times of:
  All N(H) groups
2. Restrained distances
 N4-C6 = N3-C5
 1.45 with sigma of 0.05
 C39-N7
 1.4 with sigma of 0.02
 N8-C19
 1.4 with sigma of 0.02
 C6-C5
 1.45 with sigma of 0.05
 C19-C39
 1.4 with sigma of 0.02
 N6-C7
 1.4 with sigma of 0.02
3. Uiso/Uaniso restraints and constraints
C3 \\sim C6 \\sim C5 \\sim C39 \\sim C19: within 2A with sigma of 0.2 and sigma
for terminal atoms of 0.4 within 2A
N4 \\sim N1 \\sim N2 \\sim N3 \\sim N5 \\sim N6 \\sim N7 \\sim N8: within 2A
with sigma of 0.2 and sigma for terminal atoms of 0.4 within 2A
C6 \\sim C2 \\sim C1 \\sim C3 \\sim C5 \\sim C39 \\sim C19: within 2A with
sigma of 0.2 and sigma for terminal atoms of 0.4 within 2A
C7 \\sim C2 \\sim C1 \\sim C3 \\sim C5 \\sim C6 \\sim C39 \\sim C19: within 2A
with sigma of 0.02 and sigma for terminal atoms of 0.04 within 2A
C39 \\sim C2 \\sim C1 \\sim C3 \\sim C5 \\sim C6 \\sim C19 \\sim C7: within 2A
with sigma of 0.01 and sigma for terminal atoms of 0.02 within 2A
N6 \\sim N1 \\sim N2 \\sim N3 \\sim N4 \\sim N5 \\sim N7 \\sim N8: within 2A
with sigma of 0.01 and sigma for terminal atoms of 0.02 within 2A
N5 \\sim N1 \\sim N2 \\sim N3 \\sim N4 \\sim N6 \\sim N7 \\sim N8: within 2A
with sigma of 0.02 and sigma for terminal atoms of 0.04 within 2A
Uanis(N4) \\sim Ueq, Uanis(N1) \\sim Ueq, Uanis(N2) \\sim Ueq, Uanis(N3) \\sim
Ueq, Uanis(N5) \\sim Ueq, Uanis(N6) \\sim Ueq, Uanis(N7) \\sim Ueq, Uanis(N8)
\\sim Ueq: with sigma of 0.2 and sigma for terminal atoms of 0.4
Uanis(C39) \\sim Ueq, Uanis(C2) \\sim Ueq, Uanis(C1) \\sim Ueq, Uanis(C3) \\sim
Ueq, Uanis(C5) \\sim Ueq, Uanis(C6) \\sim Ueq, Uanis(C19) \\sim Ueq: with sigma
of 0.2 and sigma for terminal atoms of 0.4
Uanis(Co2) \\sim Ueq: with sigma of 0.01 and sigma for terminal atoms of 0.001
Uanis(C6) \\sim Ueq, Uanis(N4) \\sim Ueq, Uanis(C2) \\sim Ueq, Uanis(C1) \\sim
Ueq, Uanis(C3) \\sim Ueq, Uanis(C5) \\sim Ueq, Uanis(C39) \\sim Ueq, Uanis(C19)
\\sim Ueq, Uanis(C7) \\sim Ueq, Uanis(N1) \\sim Ueq, Uanis(N2) \\sim Ueq,
Uanis(N3) \\sim Ueq, Uanis(N5) \\sim Ueq, Uanis(N6) \\sim Ueq, Uanis(N7) \\sim
Ueq, Uanis(N8) \\sim Ueq: with sigma of 0.01 and sigma for terminal atoms of
0.001
Uanis(O28) \\sim Ueq, Uanis(O30) \\sim Ueq, Uanis(O26) \\sim Ueq, Uanis(O27)
\\sim Ueq, Uanis(O25) \\sim Ueq: with sigma of 0.01 and sigma for terminal
atoms of 0.001
4. Others
 Fixed X: C3(0.70381) N7(0.834709) N8(0.8575) C39(0.89717) C19(0.90831)
 Fixed Y: C3(0.59337) N7(0.51873) N8(0.518221) C39(0.52416) C19(0.50325)
 Fixed Z: C3(0.427629) N7(0.38777) N8(0.553061) C39(0.482559) C19(0.55909)
5.a Aromatic/amide H refined with riding coordinates:
 N1(H1), N2(H2), N3(H3), N4(H4), N5(H5), N6(H6), N7(H7), N8(H8)
;
_smtbx_masks_void_probe_radius 1.2
_smtbx_masks_void_truncation_radius 1.2
_olex2_submission_special_instructions 'No special instructions were received'

loop_
_space_group_symop_operation_xyz
'x, y, z'
'-x, y, -z+1/2'
'x+1/2, y+1/2, z'
'-x+1/2, y+1/2, -z+1/2'
'-x, -y, -z'
'x, -y, z-1/2'
'-x+1/2, -y+1/2, -z'
'x+1/2, -y+1/2, z-1/2'

loop_
_atom_site_label
_atom_site_type_symbol
_atom_site_fract_x
_atom_site_fract_y
_atom_site_fract_z
_atom_site_U_iso_or_equiv
_atom_site_adp_type
_atom_site_occupancy
_atom_site_site_symmetry_order
_atom_site_calc_flag
_atom_site_refinement_flags_posn
_atom_site_refinement_flags_adp
_atom_site_refinement_flags_occupancy
_atom_site_disorder_assembly
_atom_site_disorder_group
Ta2 Ta 0.83393(2) 0.38442(2) 0.59292(2) 0.01892(10) Uani 1 1 d . . . . .
Ta3 Ta 0.66064(2) 0.38290(2) 0.41931(2) 0.01953(10) Uani 1 1 d . . . . .
Ta4 Ta 0.82494(2) 0.37399(2) 0.75770(2) 0.02215(10) Uani 1 1 d . . . . .
Ta5 Ta 0.65751(2) 0.37316(2) 0.59140(3) 0.02253(10) Uani 1 1 d . . . . .
Ta1 Ta 0.74189(2) 0.45496(2) 0.59678(2) 0.02153(10) Uani 1 1 d . . . . .
O2 O 0.6836(3) 0.31721(19) 0.4417(4) 0.0194(13) Uani 1 1 d . . . . .
O3 O 0.8125(2) 0.31832(19) 0.5710(4) 0.0167(12) Uani 1 1 d . . . . .
O4 O 0.7496(3) 0.38021(19) 0.4488(4) 0.0213(14) Uani 1 1 d . . . . .
O5 O 0.6065(3) 0.37562(19) 0.4517(4) 0.0217(14) Uani 1 1 d . . . . .
O6 O 0.6790(3) 0.4435(2) 0.4567(4) 0.0229(14) Uani 1 1 d . . . . .
O7 O 0.8126(3) 0.4448(2) 0.5906(4) 0.0225(13) Uani 1 1 d . . . . .
O8 O 0.8815(3) 0.3779(2) 0.7257(4) 0.0252(15) Uani 1 1 d . . . . .
O9 O 0.7390(3) 0.3711(2) 0.7271(4) 0.0275(15) Uani 1 1 d . . . . .
O10 O 0.8103(3) 0.4378(2) 0.7322(4) 0.0254(14) Uani 1 1 d . . . . .
O11 O 0.6720(3) 0.4367(2) 0.5944(4) 0.0287(15) Uani 1 1 d . . . . .
O12 O 0.8999(3) 0.3885(2) 0.5923(4) 0.0277(15) Uani 1 1 d . . . . .
O13 O 0.6005(3) 0.3844(2) 0.2916(4) 0.0281(15) Uani 1 1 d . . . . .
O14 O 0.5933(3) 0.3689(2) 0.5959(5) 0.0378(18) Uani 1 1 d . . . . .
O15 O 0.8833(3) 0.3722(2) 0.8851(4) 0.0380(18) Uani 1 1 d . . . . .
O16 O 0.7407(3) 0.5132(2) 0.5985(4) 0.0340(16) Uani 1 1 d . . . . .
O17 O 0.7440(3) 0.37711(19) 0.5889(4) 0.0209(14) Uani 1 1 d . . . . .
Ta6 Ta 0.74542(2) 0.30039(2) 0.58363(2) 0.01787(10) Uani 1 1 d . . . . .
O1 O 0.7464(3) 0.2416(2) 0.5769(4) 0.0225(14) Uani 1 1 d . . . . .
O18 O 0.6741(3) 0.3108(2) 0.5804(4) 0.0224(13) Uani 1 1 d . . . . .
O19 O 0.8126(3) 0.3117(2) 0.7195(4) 0.0246(14) Uani 1 1 d . . . . .
Co1 Co 0.75137(5) 0.31873(4) 0.43273(8) 0.0189(3) Uani 1 1 d . . . . .
N1 N 0.8195(3) 0.3244(3) 0.4270(5) 0.0253(17) Uani 1 1 d . U . . .
H1 H 0.862751 0.326083 0.477415 0.030 Uiso 1 1 calc R U . . .
N2 N 0.6876(4) 0.3229(3) 0.2948(5) 0.0268(18) Uani 1 1 d . U . . .
H2 H 0.643761 0.323759 0.257986 0.032 Uiso 1 1 calc R U . . .
C2 C 0.7228(6) 0.3246(6) 0.2599(9) 0.069(3) Uani 1 1 d . U . . .
Co2 Co 0.78515(14) 0.53604(6) 0.42214(16) 0.0788(7) Uani 1 1 d . U . . .
Na1 Na 0.99713(16) 0.25411(12) 0.8374(2) 0.0304(9) Uani 1 1 d . . . . .
O20 O 0.9136(3) 0.2531(2) 0.6643(4) 0.0267(15) Uani 1 1 d . . . . .
O21 O 0.9935(3) 0.1769(2) 0.8396(5) 0.0366(17) Uani 1 1 d . . . . .
O22 O 1.0797(3) 0.2527(2) 1.0088(5) 0.0383(18) Uani 1 1 d . . . . .
O23 O 1.0005(3) 0.3315(2) 0.8502(5) 0.0370(17) Uani 1 1 d . . . . .
O24 O 0.9071(3) 0.2510(2) 0.8369(5) 0.0362(17) Uani 1 1 d . . . . .
O25 O 1.000000 0.4387(3) 0.750000 0.032(2) Uani 1 2 d S TU P . .
O26 O 0.5025(4) 0.4364(3) 0.1506(6) 0.063(2) Uani 1 1 d . U . . .
O27 O 0.9362(4) 0.4742(3) 0.8096(6) 0.065(2) Uani 1 1 d . U . . .
O28 O 0.5754(6) 0.5018(4) 0.3278(8) 0.103(4) Uani 1 1 d . U . . .
C1 C 0.7908(7) 0.3257(6) 0.3294(9) 0.072(3) Uani 1 1 d . U . . .
N3 N 0.7534(7) 0.4755(5) 0.3949(9) 0.090(4) Uani 1 1 d D U . . .
H3 H 0.775735 0.455826 0.440524 0.108 Uiso 1 1 calc R U . . .
N4 N 0.7086(8) 0.5391(5) 0.2756(11) 0.106(5) Uani 1 1 d D U . . .
H4 H 0.685290 0.562340 0.241596 0.127 Uiso 1 1 calc R U . . .
O30 O 0.4717(5) 0.3340(4) 0.4605(7) 0.082(3) Uani 1 1 d . U . . .
N5 N 0.7082(7) 0.5508(5) 0.4220(10) 0.098(5) Uani 1 1 d . U . . .
H5 H 0.682781 0.531244 0.418561 0.118 Uiso 1 1 calc R U . . .
C3 C 0.703810 0.593370 0.427629 0.103(5) Uani 1 1 d . U . . .
N6 N 0.7917(7) 0.6006(5) 0.4277(11) 0.115(5) Uani 1 1 d D U . . .
H6 H 0.826224 0.617612 0.452092 0.138 Uiso 1 1 calc R U . A 2
N7 N 0.834709 0.518730 0.387770 0.083(4) Uani 1 1 d D U . . .
H7 H 0.823158 0.510568 0.333946 0.099 Uiso 1 1 calc R U . . .
C5 C 0.6899(13) 0.4629(9) 0.2945(17) 0.153(8) Uani 1 1 d D U . . .
C6 C 0.7001(14) 0.4928(9) 0.2373(19) 0.162(8) Uani 1 1 d D U . . .
N8 N 0.857500 0.518221 0.553061 0.152(7) Uani 1 1 d D U . . .
H8 H 0.857885 0.519442 0.599714 0.182 Uiso 1 1 calc R U . . .
C39 C 0.897170 0.524160 0.482559 0.179(9) Uani 1 1 d D U . . .
C19 C 0.908310 0.503250 0.559090 0.186(9) Uani 1 1 d D U . . .
C7 C 0.7201(9) 0.6122(7) 0.3778(16) 0.116(6) Uani 1 1 d D U . B 2

loop_
_atom_site_aniso_label
_atom_site_aniso_U_11
_atom_site_aniso_U_22
_atom_site_aniso_U_33
_atom_site_aniso_U_23
_atom_site_aniso_U_13
_atom_site_aniso_U_12
Ta2 0.01601(17) 0.0186(2) 0.01993(18) -0.00210(14) 0.01125(15) -0.00093(13)
Ta3 0.01605(17) 0.0207(2) 0.01686(17) -0.00094(14) 0.00909(15) 0.00177(13)
Ta4 0.02235(18) 0.0231(2) 0.01727(18) -0.00342(14) 0.01187(16) 0.00043(14)
Ta5 0.02113(18) 0.0243(2) 0.02485(19) -0.00468(15) 0.01663(16) -0.00120(14)
Ta1 0.02265(18) 0.0184(2) 0.02229(18) -0.00238(14) 0.01465(16) 0.00057(13)
O2 0.016(3) 0.020(3) 0.019(3) -0.003(2) 0.010(2) -0.001(2)
O3 0.014(3) 0.016(3) 0.015(3) 0.000(2) 0.008(2) 0.003(2)
O4 0.022(3) 0.023(4) 0.018(3) -0.002(2) 0.013(3) -0.001(2)
O5 0.015(3) 0.024(4) 0.020(3) -0.004(2) 0.009(3) 0.000(2)
O6 0.022(3) 0.020(4) 0.021(3) -0.004(3) 0.012(3) 0.001(2)
O7 0.022(3) 0.020(4) 0.027(3) -0.003(3) 0.018(3) -0.004(2)
O8 0.019(3) 0.031(4) 0.017(3) -0.006(3) 0.008(3) -0.001(2)
O9 0.025(3) 0.036(4) 0.027(3) -0.007(3) 0.020(3) -0.004(3)
O10 0.024(3) 0.023(4) 0.026(3) -0.005(3) 0.016(3) -0.002(3)
O11 0.026(3) 0.029(4) 0.033(3) -0.006(3) 0.020(3) -0.002(3)
O12 0.025(3) 0.030(4) 0.032(3) -0.004(3) 0.020(3) -0.002(3)
O13 0.024(3) 0.034(4) 0.018(3) -0.001(3) 0.010(3) 0.002(3)
O14 0.024(3) 0.045(5) 0.045(4) -0.012(3) 0.024(3) -0.008(3)
O15 0.038(4) 0.051(5) 0.017(3) -0.011(3) 0.016(3) -0.001(3)
O16 0.037(4) 0.027(4) 0.029(3) -0.001(3) 0.019(3) 0.005(3)
O17 0.018(3) 0.020(4) 0.022(3) 0.000(2) 0.013(3) 0.000(2)
Ta6 0.01877(17) 0.0174(2) 0.01751(17) -0.00186(14) 0.01227(15) -0.00060(13)
O1 0.037(3) 0.021(4) 0.024(3) -0.002(3) 0.026(3) 0.000(3)
O18 0.024(3) 0.027(4) 0.022(3) -0.004(3) 0.018(3) -0.004(3)
O19 0.024(3) 0.024(4) 0.020(3) -0.002(3) 0.012(3) 0.000(3)
Co1 0.0197(5) 0.0179(7) 0.0192(5) -0.0005(5) 0.0133(5) -0.0001(4)
N1 0.021(3) 0.029(4) 0.027(4) 0.000(3) 0.016(3) -0.003(3)
N2 0.022(3) 0.035(5) 0.020(3) -0.002(3) 0.013(3) -0.001(3)
C2 0.057(5) 0.116(7) 0.058(5) 0.006(5) 0.048(5) -0.006(5)
Co2 0.169(2) 0.0360(11) 0.1120(16) 0.0211(11) 0.1270(18) 0.0148(12)
Na1 0.0257(19) 0.029(2) 0.033(2) 0.0022(16) 0.0185(17) 0.0013(15)
O20 0.019(3) 0.029(4) 0.027(3) -0.001(3) 0.013(3) 0.000(2)
O21 0.029(4) 0.027(4) 0.037(4) 0.004(3) 0.015(3) 0.005(3)
O22 0.036(4) 0.033(4) 0.037(4) 0.004(3) 0.021(3) 0.005(3)
O23 0.033(4) 0.029(4) 0.046(4) 0.004(3) 0.026(3) 0.002(3)
O24 0.024(3) 0.032(4) 0.041(4) 0.003(3) 0.017(3) 0.000(3)
O25 0.032(2) 0.032(2) 0.032(2) 0.000 0.0212(16) 0.000
O26 0.062(2) 0.061(3) 0.062(2) 0.0003(10) 0.0411(17) 0.0000(10)
O27 0.064(3) 0.065(3) 0.066(3) -0.0011(10) 0.0437(18) -0.0003(10)
O28 0.101(4) 0.102(4) 0.103(4) 0.0002(10) 0.068(3) 0.0004(10)
C1 0.058(5) 0.118(8) 0.057(6) 0.008(5) 0.046(5) 0.004(5)
N3 0.111(8) 0.085(8) 0.068(6) 0.026(5) 0.059(6) -0.015(6)
N4 0.120(8) 0.103(9) 0.107(8) 0.026(7) 0.082(7) 0.000(7)
O30 0.082(3) 0.083(3) 0.082(3) -0.0011(10) 0.055(2) -0.0005(10)
N5 0.106(8) 0.113(9) 0.101(8) 0.020(6) 0.080(7) -0.002(6)
C3 0.097(7) 0.103(8) 0.123(8) 0.015(7) 0.079(6) 0.009(6)
N6 0.106(8) 0.104(9) 0.118(9) 0.024(7) 0.068(7) -0.016(7)
N7 0.075(6) 0.098(8) 0.088(7) 0.029(6) 0.061(6) 0.015(6)
C5 0.174(10) 0.151(10) 0.143(10) 0.020(7) 0.111(7) -0.010(7)
C6 0.181(10) 0.157(10) 0.150(10) 0.012(7) 0.113(7) -0.010(7)
N8 0.186(11) 0.165(11) 0.122(9) 0.032(7) 0.110(8) -0.055(8)
C39 0.189(11) 0.194(12) 0.181(11) 0.026(7) 0.136(8) -0.005(7)
C19 0.185(11) 0.190(12) 0.186(11) 0.027(7) 0.127(8) 0.003(7)
C7 0.111(8) 0.120(9) 0.129(8) 0.026(7) 0.086(6) 0.013(6)

loop_
_atom_type_symbol
_atom_type_description
_atom_type_scat_dispersion_real
_atom_type_scat_dispersion_imag
_atom_type_scat_source
C C 0.0033 0.0016 'International Tables Vol C Tables 4.2.6.8 and 6.1.1.4'
Co Co 0.3494 0.9721 'International Tables Vol C Tables 4.2.6.8 and 6.1.1.4'
N N 0.0061 0.0033 'International Tables Vol C Tables 4.2.6.8 and 6.1.1.4'
Na Na 0.0362 0.0249 'International Tables Vol C Tables 4.2.6.8 and 6.1.1.4'
O O 0.0106 0.0060 'International Tables Vol C Tables 4.2.6.8 and 6.1.1.4'
Ta Ta -0.7052 6.5227 'International Tables Vol C Tables 4.2.6.8 and 6.1.1.4'
H H 0.0000 0.0000 'International Tables Vol C Tables 4.2.6.8 and 6.1.1.4'

loop_
_geom_angle_atom_site_label_1
_geom_angle_atom_site_label_2
_geom_angle_atom_site_label_3
_geom_angle
_geom_angle_site_symmetry_1
_geom_angle_site_symmetry_3
_geom_angle_publ_flag
Ta4 Ta2 Ta1 60.682(12) . . ?
O3 Ta2 Ta4 84.65(15) . . ?
O3 Ta2 Ta1 121.83(15) . . ?
O3 Ta2 O17 76.2(2) . . ?
O3 Ta2 Co1 39.55(14) . . ?
O4 Ta2 Ta4 121.72(17) . . ?
O4 Ta2 Ta1 84.13(16) . . ?
O4 Ta2 O3 76.3(2) . . ?
O4 Ta2 O17 76.3(2) . . ?
O4 Ta2 Co1 38.83(17) . . ?
O7 Ta2 Ta4 84.44(18) . . ?
O7 Ta2 Ta1 33.15(17) . . ?
O7 Ta2 O3 153.5(2) . . ?
O7 Ta2 O4 89.1(2) . . ?
O7 Ta2 O17 78.9(2) . . ?
O7 Ta2 Co1 127.58(17) . . ?
O8 Ta2 Ta4 32.76(18) . . ?
O8 Ta2 Ta1 83.49(18) . . ?
O8 Ta2 O3 90.6(2) . . ?
O8 Ta2 O4 153.5(3) . . ?
O8 Ta2 O7 93.2(3) . . ?
O8 Ta2 O17 78.2(2) . . ?
O8 Ta2 Co1 129.66(19) . . ?
O12 Ta2 Ta4 136.0(2) . . ?
O12 Ta2 Ta1 135.5(2) . . ?
O12 Ta2 O3 102.2(3) . . ?
O12 Ta2 O4 102.0(3) . . ?
O12 Ta2 O7 102.4(3) . . ?
O12 Ta2 O8 103.3(3) . . ?
O12 Ta2 O17 177.9(2) . . ?
O12 Ta2 Co1 95.8(2) . . ?
O17 Ta2 Ta4 45.56(13) . . ?
O17 Ta2 Ta1 45.88(14) . . ?
O17 Ta2 Co1 82.05(14) . . ?
Co1 Ta2 Ta4 114.31(3) . . ?
Co1 Ta2 Ta1 113.57(3) . . ?
Ta1 Ta3 Ta5 60.213(17) . . ?
O2 Ta3 Ta5 85.11(16) . . ?
O2 Ta3 Ta1 122.55(15) . . ?
O2 Ta3 O4 76.8(2) . . ?
O2 Ta3 O17 76.8(2) . . ?
O2 Ta3 Co1 39.84(16) . . ?
O4 Ta3 Ta5 121.58(16) . . ?
O4 Ta3 Ta1 84.29(16) . . ?
O4 Ta3 O17 76.4(2) . . ?
O4 Ta3 Co1 38.90(16) . . ?
O5 Ta3 Ta5 32.74(16) . . ?
O5 Ta3 Ta1 83.02(17) . . ?
O5 Ta3 O2 90.6(2) . . ?
O5 Ta3 O4 153.4(2) . . ?
O5 Ta3 O17 77.9(2) . . ?
O5 Ta3 Co1 129.83(17) . . ?
O6 Ta3 Ta5 84.01(18) . . ?
O6 Ta3 Ta1 32.67(17) . . ?
O6 Ta3 O2 153.6(2) . . ?
O6 Ta3 O4 88.6(2) . . ?
O6 Ta3 O5 93.1(2) . . ?
O6 Ta3 O17 78.5(2) . . ?
O6 Ta3 Co1 127.18(17) . . ?
O13 Ta3 Ta5 136.8(2) . . ?
O13 Ta3 Ta1 136.9(2) . . ?
O13 Ta3 O2 100.1(3) . . ?
O13 Ta3 O4 101.2(3) . . ?
O13 Ta3 O5 104.0(3) . . ?
O13 Ta3 O6 104.3(3) . . ?
O13 Ta3 O17 176.4(3) . . ?
O13 Ta3 Co1 94.2(2) . . ?
O17 Ta3 Ta5 45.29(14) . . ?
O17 Ta3 Ta1 46.00(14) . . ?
O17 Ta3 Co1 82.20(14) . . ?
Co1 Ta3 Ta5 114.53(3) . . ?
Co1 Ta3 Ta1 113.86(3) . . ?
Ta2 Ta4 Ta5 91.37(2) . . ?
Ta2 Ta4 Ta1 59.949(15) . . ?
Ta2 Ta4 Ta6 62.384(16) . . ?
Ta5 Ta4 Ta1 59.906(12) . . ?
O8 Ta4 Ta2 31.36(16) . . ?
O8 Ta4 Ta5 122.69(16) . . ?
O8 Ta4 Ta1 81.80(17) . . ?
O8 Ta4 O17 77.4(2) . . ?
O8 Ta4 Ta6 81.42(17) . . ?
O9 Ta4 Ta2 123.16(18) . . ?
O9 Ta4 Ta5 31.80(18) . . ?
O9 Ta4 Ta1 80.50(19) . . ?
O9 Ta4 O8 154.5(2) . . ?
O9 Ta4 O10 88.3(3) . . ?
O9 Ta4 O17 77.1(2) . . ?
O9 Ta4 Ta6 80.54(18) . . ?
O9 Ta4 O19 88.6(3) . . ?
O10 Ta4 Ta2 78.73(18) . . ?
O10 Ta4 Ta5 81.79(16) . . ?
O10 Ta4 Ta1 31.88(17) . . ?
O10 Ta4 O8 86.3(3) . . ?
O10 Ta4 O17 77.3(2) . . ?
O10 Ta4 Ta6 122.44(17) . . ?
O15 Ta4 Ta2 136.2(2) . . ?
O15 Ta4 Ta5 132.4(2) . . ?
O15 Ta4 Ta1 133.8(2) . . ?
O15 Ta4 O8 104.9(3) . . ?
O15 Ta4 O9 100.6(3) . . ?
O15 Ta4 O10 102.1(3) . . ?
O15 Ta4 O17 177.6(3) . . ?
O15 Ta4 Ta6 135.5(2) . . ?
O15 Ta4 O19 104.0(3) . . ?
O17 Ta4 Ta2 46.10(14) . . ?
O17 Ta4 Ta5 45.29(14) . . ?
O17 Ta4 Ta1 45.48(14) . . ?
O17 Ta4 Ta6 45.12(14) . . ?
Ta6 Ta4 Ta5 60.049(11) . . ?
Ta6 Ta4 Ta1 90.595(19) . . ?
O19 Ta4 Ta2 81.31(18) . . ?
O19 Ta4 Ta5 82.04(16) . . ?
O19 Ta4 Ta1 122.21(16) . . ?
O19 Ta4 O8 85.4(2) . . ?
O19 Ta4 O10 153.9(2) . . ?
O19 Ta4 O17 76.7(2) . . ?
O19 Ta4 Ta6 31.67(16) . . ?
Ta3 Ta5 Ta1 59.706(12) . . ?
Ta4 Ta5 Ta3 90.67(2) . . ?
Ta4 Ta5 Ta1 60.326(15) . . ?
O5 Ta5 Ta3 31.71(16) . . ?
O5 Ta5 Ta4 122.30(16) . . ?
O5 Ta5 Ta1 81.81(17) . . ?
O5 Ta5 O17 77.2(2) . . ?
O5 Ta5 Ta6 80.81(16) . . ?
O5 Ta5 O18 84.3(2) . . ?
O9 Ta5 Ta3 122.85(18) . . ?
O9 Ta5 Ta4 32.19(18) . . ?
O9 Ta5 Ta1 81.15(19) . . ?
O9 Ta5 O5 154.5(2) . . ?
O9 Ta5 O11 88.2(3) . . ?
O9 Ta5 O17 77.3(2) . . ?
O9 Ta5 Ta6 80.53(18) . . ?
O9 Ta5 O18 88.6(2) . . ?
O11 Ta5 Ta3 78.81(18) . . ?
O11 Ta5 Ta4 81.40(17) . . ?
O11 Ta5 Ta1 31.18(18) . . ?
O11 Ta5 O5 87.0(2) . . ?
O11 Ta5 O17 76.9(2) . . ?
O11 Ta5 Ta6 121.82(18) . . ?
O11 Ta5 O18 152.5(2) . . ?
O14 Ta5 Ta3 135.7(2) . . ?
O14 Ta5 Ta4 133.6(2) . . ?
O14 Ta5 Ta1 135.4(2) . . ?
O14 Ta5 O5 104.0(3) . . ?
O14 Ta5 O9 101.5(3) . . ?
O14 Ta5 O11 104.3(3) . . ?
O14 Ta5 O17 178.3(3) . . ?
O14 Ta5 Ta6 133.9(2) . . ?
O14 Ta5 O18 103.1(3) . . ?
O17 Ta5 Ta3 45.55(13) . . ?
O17 Ta5 Ta4 45.14(13) . . ?
O17 Ta5 Ta1 45.72(14) . . ?
O17 Ta5 Ta6 44.95(14) . . ?
Ta6 Ta5 Ta3 61.759(12) . . ?
Ta6 Ta5 Ta4 59.737(16) . . ?
Ta6 Ta5 Ta1 90.66(2) . . ?
O18 Ta5 Ta3 80.09(16) . . ?
O18 Ta5 Ta4 81.38(16) . . ?
O18 Ta5 Ta1 121.43(16) . . ?
O18 Ta5 O17 75.7(2) . . ?
O18 Ta5 Ta6 30.87(16) . . ?
Ta2 Ta1 Ta4 59.369(16) . . ?
Ta2 Ta1 Ta5 90.94(2) . . ?
Ta3 Ta1 Ta2 62.542(15) . . ?
Ta3 Ta1 Ta4 90.56(2) . . ?
Ta3 Ta1 Ta5 60.080(15) . . ?
Ta5 Ta1 Ta4 59.768(16) . . ?
O6 Ta1 Ta2 80.41(17) . . ?
O6 Ta1 Ta3 31.50(18) . . ?
O6 Ta1 Ta4 121.85(18) . . ?
O6 Ta1 Ta5 82.99(18) . . ?
O6 Ta1 O7 83.3(2) . . ?
O6 Ta1 O17 77.1(2) . . ?
O7 Ta1 Ta2 31.58(17) . . ?
O7 Ta1 Ta3 80.87(16) . . ?
O7 Ta1 Ta4 82.06(17) . . ?
O7 Ta1 Ta5 122.41(17) . . ?
O7 Ta1 O17 77.2(2) . . ?
O10 Ta1 Ta2 78.46(18) . . ?
O10 Ta1 Ta3 122.76(18) . . ?
O10 Ta1 Ta4 32.24(18) . . ?
O10 Ta1 Ta5 81.93(18) . . ?
O10 Ta1 O6 153.7(3) . . ?
O10 Ta1 O7 86.8(2) . . ?
O10 Ta1 O17 77.0(2) . . ?
O11 Ta1 Ta2 122.80(19) . . ?
O11 Ta1 Ta3 79.60(18) . . ?
O11 Ta1 Ta4 81.39(19) . . ?
O11 Ta1 Ta5 31.87(19) . . ?
O11 Ta1 O6 88.8(3) . . ?
O11 Ta1 O7 154.2(3) . . ?
O11 Ta1 O10 89.6(3) . . ?
O11 Ta1 O17 77.1(2) . . ?
O16 Ta1 Ta2 132.2(2) . . ?
O16 Ta1 Ta3 132.4(2) . . ?
O16 Ta1 Ta4 137.0(2) . . ?
O16 Ta1 Ta5 136.9(2) . . ?
O16 Ta1 O6 101.0(3) . . ?
O16 Ta1 O7 100.6(3) . . ?
O16 Ta1 O10 104.8(3) . . ?
O16 Ta1 O11 105.0(3) . . ?
O16 Ta1 O17 177.2(3) . . ?
O17 Ta1 Ta2 45.75(13) . . ?
O17 Ta1 Ta3 45.75(13) . . ?
O17 Ta1 Ta4 44.82(13) . . ?
O17 Ta1 Ta5 45.21(13) . . ?
Ta6 O2 Ta3 112.2(3) . . ?
Co1 O2 Ta3 97.4(3) . . ?
Co1 O2 Ta6 98.1(2) . . ?
Ta6 O3 Ta2 112.7(3) . . ?
Co1 O3 Ta2 97.6(2) . . ?
Co1 O3 Ta6 98.5(2) . . ?
Ta2 O4 Ta3 113.4(3) . . ?
Co1 O4 Ta2 98.6(3) . . ?
Co1 O4 Ta3 98.4(3) . . ?
Ta3 O5 Ta5 115.6(3) . . ?
Ta3 O6 Ta1 115.8(3) . . ?
Ta2 O7 Ta1 115.3(3) . . ?
Ta2 O8 Ta4 115.9(3) . . ?
Ta5 O9 Ta4 116.0(3) . . ?
Ta1 O10 Ta4 115.9(3) . . ?
Ta1 O11 Ta5 117.0(3) . . ?
Ta2 O17 Ta1 88.36(19) . . ?
Ta3 O17 Ta2 92.8(2) . . ?
Ta3 O17 Ta1 88.25(19) . . ?
Ta4 O17 Ta2 88.34(17) . . ?
Ta4 O17 Ta3 177.6(3) . . ?
Ta4 O17 Ta5 89.6(2) . . ?
Ta4 O17 Ta1 89.70(19) . . ?
Ta5 O17 Ta2 176.7(3) . . ?
Ta5 O17 Ta3 89.17(18) . . ?
Ta5 O17 Ta1 89.08(19) . . ?
Ta6 O17 Ta2 92.9(2) . . ?
Ta6 O17 Ta3 92.55(19) . . ?
Ta6 O17 Ta4 89.46(19) . . ?
Ta6 O17 Ta5 89.7(2) . . ?
Ta6 O17 Ta1 178.5(3) . . ?
Ta4 Ta6 Ta5 60.214(16) . . ?
O2 Ta6 Ta4 122.72(16) . . ?
O2 Ta6 Ta5 85.34(16) . . ?
O2 Ta6 O17 77.5(2) . . ?
O2 Ta6 Co1 39.56(15) . . ?
O3 Ta6 Ta4 84.61(15) . . ?
O3 Ta6 Ta5 122.46(16) . . ?
O3 Ta6 O2 77.3(2) . . ?
O3 Ta6 O17 77.2(2) . . ?
O3 Ta6 Co1 39.30(14) . . ?
O17 Ta6 Ta4 45.42(13) . . ?
O17 Ta6 Ta5 45.39(14) . . ?
O17 Ta6 Co1 82.39(14) . . ?
O1 Ta6 Ta4 135.77(18) . . ?
O1 Ta6 Ta5 135.68(18) . . ?
O1 Ta6 O2 101.2(2) . . ?
O1 Ta6 O3 101.6(2) . . ?
O1 Ta6 O17 178.4(2) . . ?
O1 Ta6 O18 103.1(3) . . ?
O1 Ta6 O19 103.1(3) . . ?
O1 Ta6 Co1 96.01(18) . . ?
O18 Ta6 Ta4 83.07(17) . . ?
O18 Ta6 Ta5 32.57(19) . . ?
O18 Ta6 O2 90.4(2) . . ?
O18 Ta6 O3 154.1(2) . . ?
O18 Ta6 O17 77.9(2) . . ?
O18 Ta6 O19 91.8(2) . . ?
O18 Ta6 Co1 129.38(17) . . ?
O19 Ta6 Ta4 32.64(19) . . ?
O19 Ta6 Ta5 82.90(18) . . ?
O19 Ta6 O2 154.4(3) . . ?
O19 Ta6 O3 90.0(2) . . ?
O19 Ta6 O17 78.0(2) . . ?
O19 Ta6 Co1 128.79(19) . . ?
Co1 Ta6 Ta4 113.80(3) . . ?
Co1 Ta6 Ta5 114.35(3) . . ?
Ta6 O1 Co1 177.7(4) . 7_656 ?
Ta6 O18 Ta5 116.6(3) . . ?
Ta6 O19 Ta4 115.7(3) . . ?
Ta2 Co1 Ta6 69.25(3) . . ?
Ta3 Co1 Ta2 69.87(3) . . ?
Ta3 Co1 Ta6 69.00(3) . . ?
O2 Co1 Ta2 91.54(17) . . ?
O2 Co1 Ta3 42.76(18) . . ?
O2 Co1 Ta6 42.32(16) . . ?
O3 Co1 Ta2 42.81(17) . . ?
O3 Co1 Ta3 91.10(16) . . ?
O3 Co1 O2 82.7(2) . . ?
O3 Co1 Ta6 42.19(16) . . ?
O4 Co1 Ta2 42.62(17) . . ?
O4 Co1 Ta3 42.73(18) . . ?
O4 Co1 O2 83.3(3) . . ?
O4 Co1 O3 83.1(2) . . ?
O4 Co1 Ta6 90.49(18) . . ?
O4 Co1 N1 92.7(3) . . ?
O4 Co1 N2 93.2(3) . . ?
O1 Co1 Ta2 135.21(18) 7_656 . ?
O1 Co1 Ta3 135.76(19) 7_656 . ?
O1 Co1 O2 94.5(3) 7_656 . ?
O1 Co1 O3 94.1(2) 7_656 . ?
O1 Co1 O4 176.7(3) 7_656 . ?
O1 Co1 Ta6 86.20(18) 7_656 . ?
O1 Co1 N1 89.4(3) 7_656 . ?
O1 Co1 N2 89.5(3) 7_656 . ?
N1 Co1 Ta2 85.0(2) . . ?
N1 Co1 Ta3 133.6(2) . . ?
N1 Co1 O2 176.0(3) . . ?
N1 Co1 O3 96.0(3) . . ?
N1 Co1 Ta6 137.3(2) . . ?
N1 Co1 N2 85.9(3) . . ?
N2 Co1 Ta2 134.1(2) . . ?
N2 Co1 Ta3 84.9(2) . . ?
N2 Co1 O2 95.1(3) . . ?
N2 Co1 O3 175.9(3) . . ?
N2 Co1 Ta6 136.4(2) . . ?
Co1 N1 H1 124.2 . . ?
C1 N1 Co1 111.7(7) . . ?
C1 N1 H1 124.2 . . ?
Co1 N2 H2 124.7 . . ?
C2 N2 Co1 110.7(7) . . ?
C2 N2 H2 124.7 . . ?
C1 C2 N2 115.0(11) . . ?
N3 Co2 N4 79.9(6) . . ?
N3 Co2 N5 87.0(6) . . ?
N3 Co2 N6 164.8(6) . . ?
N4 Co2 N5 84.2(6) . . ?
N6 Co2 N4 89.9(7) . . ?
N6 Co2 N5 80.8(6) . . ?
N7 Co2 N3 86.0(4) . . ?
N7 Co2 N4 81.3(4) . . ?
N7 Co2 N5 164.8(4) . . ?
N7 Co2 N6 103.7(5) . . ?
N7 Co2 N8 91.57(11) . . ?
N8 Co2 N3 87.4(4) . . ?
N8 Co2 N4 165.8(5) . . ?
N8 Co2 N5 101.6(4) . . ?
N8 Co2 N6 103.7(5) . . ?
O20 Na1 Na1 45.26(16) . 2_756 ?
O20 Na1 Na1 45.09(16) 2_756 2_756 ?
O20 Na1 O20 90.3(2) . 2_756 ?
O20 Na1 O24 89.0(2) . . ?
O21 Na1 Na1 92.7(2) . 2_756 ?
O21 Na1 O20 92.3(3) . 2_756 ?
O21 Na1 O20 90.0(2) . . ?
O21 Na1 O22 88.3(3) . . ?
O21 Na1 O23 173.0(3) . . ?
O21 Na1 O24 84.7(3) . . ?
O22 Na1 Na1 134.8(2) . 2_756 ?
O22 Na1 O20 178.3(3) . . ?
O22 Na1 O20 89.7(2) . 2_756 ?
O22 Na1 O24 90.9(3) . . ?
O23 Na1 Na1 94.33(19) . 2_756 ?
O23 Na1 O20 95.0(3) . . ?
O23 Na1 O20 92.5(3) . 2_756 ?
O23 Na1 O22 86.7(3) . . ?
O23 Na1 O24 90.5(3) . . ?
O24 Na1 Na1 134.2(2) . 2_756 ?
O24 Na1 O20 177.0(3) . 2_756 ?
Na1 O20 Na1 89.6(2) . 2_756 ?
C2 C1 N1 116.5(11) . . ?
Co2 N3 H3 120.2 . . ?
C5 N3 Co2 119.7(12) . . ?
C5 N3 H3 120.2 . . ?
Co2 N4 H4 126.6 . . ?
C6 N4 Co2 106.9(13) . . ?
C6 N4 H4 126.6 . . ?
Co2 N5 H5 124.7 . . ?
C3 N5 Co2 110.6(8) . . ?
C3 N5 H5 124.7 . . ?
N5 C3 C7 105.3(11) . . ?
Co2 N6 H6 130.1 . . ?
C7 N6 Co2 99.8(12) . . ?
C7 N6 H6 130.1 . . ?
Co2 N7 H7 133.8 . . ?
C39 N7 Co2 92.38(8) . . ?
C39 N7 H7 133.8 . . ?
N3 C5 C6 98.1(18) . . ?
N4 C6 C5 104(2) . . ?
Co2 N8 H8 126.7 . . ?
C19 N8 Co2 106.67(6) . . ?
C19 N8 H8 126.7 . . ?
N7 C39 C19 119.558(15) . . ?
N8 C19 C39 104.689(5) . . ?
C3 C7 N6 109.3(15) . . ?

loop_
_geom_bond_atom_site_label_1
_geom_bond_atom_site_label_2
_geom_bond_distance
_geom_bond_site_symmetry_2
_geom_bond_publ_flag
Ta2 Ta4 3.3144(8) . ?
Ta2 Ta1 3.3341(7) . ?
Ta2 O3 2.071(6) . ?
Ta2 O4 2.068(6) . ?
Ta2 O7 1.931(6) . ?
Ta2 O8 1.917(6) . ?
Ta2 O12 1.796(6) . ?
Ta2 O17 2.389(6) . ?
Ta2 Co1 3.0208(12) . ?
Ta3 Ta5 3.3399(8) . ?
Ta3 Ta1 3.3273(7) . ?
Ta3 O2 2.066(6) . ?
Ta3 O4 2.069(6) . ?
Ta3 O5 1.946(6) . ?
Ta3 O6 1.931(6) . ?
Ta3 O13 1.790(6) . ?
Ta3 O17 2.384(5) . ?
Ta3 Co1 3.0173(13) . ?
Ta4 Ta5 3.3397(8) . ?
Ta4 Ta1 3.3585(7) . ?
Ta4 O8 1.994(6) . ?
Ta4 O9 1.980(6) . ?
Ta4 O10 1.992(6) . ?
Ta4 O15 1.787(6) . ?
Ta4 O17 2.367(5) . ?
Ta4 Ta6 3.3237(7) . ?
Ta4 O19 1.989(6) . ?
Ta5 Ta1 3.3444(7) . ?
Ta5 O5 2.002(6) . ?
Ta5 O9 1.958(6) . ?
Ta5 O11 1.981(7) . ?
Ta5 O14 1.798(7) . ?
Ta5 O17 2.374(6) . ?
Ta5 Ta6 3.3342(7) . ?
Ta5 O18 2.007(6) . ?
Ta1 O6 1.996(6) . ?
Ta1 O7 2.016(6) . ?
Ta1 O10 1.971(6) . ?
Ta1 O11 1.942(6) . ?
Ta1 O16 1.787(7) . ?
Ta1 O17 2.395(6) . ?
O2 Ta6 2.061(5) . ?
O2 Co1 1.949(6) . ?
O3 Ta6 2.057(6) . ?
O3 Co1 1.941(5) . ?
O4 Co1 1.915(6) . ?
O17 Ta6 2.355(6) . ?
Ta6 O1 1.808(6) . ?
Ta6 O18 1.913(6) . ?
Ta6 O19 1.936(6) . ?
Ta6 Co1 3.0299(13) . ?
O1 Co1 1.865(6) 7_656 ?
Co1 N1 1.925(7) . ?
Co1 N2 1.937(7) . ?
N1 H1 0.8800 . ?
N1 C1 1.449(14) . ?
N2 H2 0.8800 . ?
N2 C2 1.483(14) . ?
C2 C1 1.359(18) . ?
Co2 N3 1.961(14) . ?
Co2 N4 2.064(15) . ?
Co2 N5 2.126(14) . ?
Co2 N6 1.984(17) . ?
Co2 N7 1.919(2) . ?
Co2 N8 1.934(2) . ?
Na1 Na1 3.425(7) 2_756 ?
Na1 O20 2.433(7) 2_756 ?
Na1 O20 2.426(7) . ?
Na1 O21 2.371(8) . ?
Na1 O22 2.402(8) . ?
Na1 O23 2.380(8) . ?
Na1 O24 2.431(8) . ?
N3 H3 0.8800 . ?
N3 C5 1.52(2) . ?
N4 H4 0.8800 . ?
N4 C6 1.54(3) . ?
N5 H5 0.8800 . ?
N5 C3 1.322(16) . ?
C3 C7 1.41(2) . ?
N6 H6 0.8800 . ?
N6 C7 1.513(16) . ?
N7 H7 0.8800 . ?
N7 C39 1.4196(2) . ?
C5 C6 1.58(3) . ?
N8 H8 0.8800 . ?
N8 C19 1.3773(2) . ?
C39 C19 1.4227(2) . ?

loop_
_geom_torsion_atom_site_label_1
_geom_torsion_atom_site_label_2
_geom_torsion_atom_site_label_3
_geom_torsion_atom_site_label_4
_geom_torsion
_geom_torsion_site_symmetry_1
_geom_torsion_site_symmetry_2
_geom_torsion_site_symmetry_3
_geom_torsion_site_symmetry_4
_geom_torsion_publ_flag
Co1 N1 C1 C2 2.7(18) . . . . ?
Co1 N2 C2 C1 -4.0(17) . . . . ?
N2 C2 C1 N1 1(2) . . . . ?
Co2 N3 C5 C6 37(2) . . . . ?
Co2 N4 C6 C5 54(2) . . . . ?
Co2 N5 C3 C7 33.4(11) . . . . ?
Co2 N6 C7 C3 58.5(17) . . . . ?
Co2 N7 C39 C19 52.53(6) . . . . ?
Co2 N8 C19 C39 23.99(7) . . . . ?
N3 C5 C6 N4 -55(2) . . . . ?
N5 C3 C7 N6 -62.9(17) . . . . ?
N7 C39 C19 N8 -57.144(15) . . . . ?

loop_
_smtbx_masks_void_nr
_smtbx_masks_void_average_x
_smtbx_masks_void_average_y
_smtbx_masks_void_average_z
_smtbx_masks_void_volume
_smtbx_masks_void_count_electrons
_smtbx_masks_void_content
1 -0.319 -0.531 -0.006 4888.3 1384.3 '128 H2O'
